data_1567748
loop_
_publ_author_name
'Bellas, Michael K.'
'Matzger, Adam J.'

_publ_section_title
;
 Discovery strategy leads to the first melt-castable cocrystal based on an
 energetic oxidizing salt
;
_journal_issue 41
_journal_name_full 'Chemical Science'
_journal_page_first 12100
_journal_page_last 12106
_journal_paper_doi 10.1039/D2SC03015B
_journal_volume 13
_journal_year 2022
_chemical_formula_moiety 'C3 H6 N2 O'
_chemical_formula_sum 'C3 H6 N2 O'
_chemical_formula_weight 86.10
_chemical_name_common 2-imidizolidinone
_chemical_name_systematic 2-imidizolidinone
_space_group_crystal_system orthorhombic
_space_group_IT_number 70
_space_group_name_Hall '-F 2uv 2vw'
_space_group_name_H-M_alt 'F d d d :2'
_atom_sites_solution_hydrogens geom
_atom_sites_solution_primary dual
_audit_creation_method SHELXL-2018/3
_audit_update_record
;
2022-05-30 deposited with the CCDC.	2022-09-30 downloaded from the CCDC.
;
_cell_angle_alpha 90
_cell_angle_beta 90
_cell_angle_gamma 90
_cell_formula_units_Z 16
_cell_length_a 9.9700(4)
_cell_length_b 11.8236(5)
_cell_length_c 13.3559(5)
_cell_measurement_reflns_used 1173
_cell_measurement_temperature 293(2)
_cell_measurement_theta_max 74.9170
_cell_measurement_theta_min 6.6760
_cell_volume 1574.41(11)
_computing_cell_refinement 'CrysAlisPro 1.171.40.82a (Rigaku OD, 2020)'
_computing_data_collection 'CrysAlisPro 1.171.40.82a (Rigaku OD, 2020)'
_computing_data_reduction 'CrysAlisPro 1.171.40.82a (Rigaku OD, 2020)'
_computing_structure_refinement 'SHELXL-2018/3 (Sheldrick, 2018)'
_computing_structure_solution 'CrysAlisPro 1.171.40.82a (Rigaku OD, 2020)'
_diffrn_ambient_temperature 293(2)
_diffrn_detector_area_resol_mean 10.0000
_diffrn_measured_fraction_theta_full 1.000
_diffrn_measured_fraction_theta_max 0.969
_diffrn_measurement_device_type 'XtaLAB Synergy, Single source at home/near, HyPix'
_diffrn_measurement_method '\w scans'
_diffrn_radiation_type CuK\a
_diffrn_radiation_wavelength 1.54184
_diffrn_reflns_av_R_equivalents 0.0171
_diffrn_reflns_av_unetI/netI 0.0127
_diffrn_reflns_Laue_measured_fraction_full 1.000
_diffrn_reflns_Laue_measured_fraction_max 0.969
_diffrn_reflns_limit_h_max 12
_diffrn_reflns_limit_h_min -12
_diffrn_reflns_limit_k_max 10
_diffrn_reflns_limit_k_min -14
_diffrn_reflns_limit_l_max 16
_diffrn_reflns_limit_l_min -16
_diffrn_reflns_number 1497
_diffrn_reflns_point_group_measured_fraction_full 1.000
_diffrn_reflns_point_group_measured_fraction_max 0.969
_diffrn_reflns_theta_full 67.684
_diffrn_reflns_theta_max 75.509
_diffrn_reflns_theta_min 6.688
_diffrn_source 'micro-focus sealed X-ray tube'
_exptl_absorpt_coefficient_mu 0.939
_exptl_absorpt_correction_T_max 1.00000
_exptl_absorpt_correction_T_min 0.58733
_exptl_absorpt_correction_type multi-scan
_exptl_absorpt_process_details
;
CrysAlisPro 1.171.40.82a (Rigaku Oxford Diffraction, 2020)
Empirical absorption correction using spherical harmonics,
implemented in SCALE3 ABSPACK scaling algorithm.
;
_exptl_crystal_colour white
_exptl_crystal_density_diffrn 1.453
_exptl_crystal_description irregular
_exptl_crystal_F_000 736
_exptl_crystal_size_max 0.01
_exptl_crystal_size_mid 0.008
_exptl_crystal_size_min 0.007
_refine_diff_density_max 0.187
_refine_diff_density_min -0.276
_refine_diff_density_rms 0.080
_refine_ls_extinction_coef 0.0169(16)
_refine_ls_extinction_expression Fc^*^=kFc[1+0.001xFc^2^\l^3^/sin(2\q)]^-1/4^
_refine_ls_extinction_method 'SHELXL-2018/3 (Sheldrick 2018)'
_refine_ls_goodness_of_fit_ref 1.136
_refine_ls_hydrogen_treatment constr
_refine_ls_matrix_type full
_refine_ls_number_parameters 30
_refine_ls_number_reflns 404
_refine_ls_number_restraints 0
_refine_ls_restrained_S_all 1.136
_refine_ls_R_factor_all 0.0535
_refine_ls_R_factor_gt 0.0524
_refine_ls_shift/su_max 0.000
_refine_ls_shift/su_mean 0.000
_refine_ls_structure_factor_coef Fsqd
_refine_ls_weighting_details 'w=1/[\s^2^(Fo^2^)+(0.0636P)^2^+1.7705P] where P=(Fo^2^+2Fc^2^)/3'
_refine_ls_weighting_scheme calc
_refine_ls_wR_factor_gt 0.1273
_refine_ls_wR_factor_ref 0.1285
_reflns_Friedel_coverage 0.000
_reflns_number_gt 385
_reflns_number_total 404
_reflns_threshold_expression 'I > 2\s(I)'
_cod_data_source_file d2sc03015b2.cif
_cod_data_source_block 2-imidizolidinone
_cod_depositor_comments 'Adding full bibliography for 1567748--1567754.cif.'
_cod_original_cell_volume 1574.40(11)
_cod_original_sg_symbol_H-M 'F d d d'
_cod_database_code 1567748
_shelx_shelxl_version_number 2018/3
_shelx_space_group_comment
;
The symmetry employed for this shelxl refinement is uniquely defined
by the following loop, which should always be used as a source of
symmetry information in preference to the above space-group names.
They are only intended as comments.
;

loop_
_space_group_symop_operation_xyz
'x, y, z'
'-x+3/4, -y+3/4, z'
'-x+3/4, y, -z+3/4'
'x, -y+3/4, -z+3/4'
'x, y+1/2, z+1/2'
'-x+3/4, -y+5/4, z+1/2'
'-x+3/4, y+1/2, -z+5/4'
'x, -y+5/4, -z+5/4'
'x+1/2, y, z+1/2'
'-x+5/4, -y+3/4, z+1/2'
'-x+5/4, y, -z+5/4'
'x+1/2, -y+3/4, -z+5/4'
'x+1/2, y+1/2, z'
'-x+5/4, -y+5/4, z'
'-x+5/4, y+1/2, -z+3/4'
'x+1/2, -y+5/4, -z+3/4'
'-x, -y, -z'
'x-3/4, y-3/4, -z'
'x-3/4, -y, z-3/4'
'-x, y-3/4, z-3/4'
'-x, -y+1/2, -z+1/2'
'x-3/4, y-1/4, -z+1/2'
'x-3/4, -y+1/2, z-1/4'
'-x, y-1/4, z-1/4'
'-x+1/2, -y, -z+1/2'
'x-1/4, y-3/4, -z+1/2'
'x-1/4, -y, z-1/4'
'-x+1/2, y-3/4, z-1/4'
'-x+1/2, -y+1/2, -z'
'x-1/4, y-1/4, -z'
'x-1/4, -y+1/2, z-3/4'
'-x+1/2, y-1/4, z-3/4'

loop_
_atom_site_label
_atom_site_type_symbol
_atom_site_fract_x
_atom_site_fract_y
_atom_site_fract_z
_atom_site_U_iso_or_equiv
_atom_site_adp_type
_atom_site_occupancy
_atom_site_site_symmetry_order
_atom_site_calc_flag
_atom_site_refinement_flags_posn
_atom_site_refinement_flags_adp
_atom_site_refinement_flags_occupancy
_atom_site_disorder_assembly
_atom_site_disorder_group
O4 O 0.375000 0.375000 0.76786(11) 0.0537(6) Uani 1 2 d S T P . .
N1 N 0.43940(18) 0.30129(14) 0.61634(10) 0.0657(7) Uani 1 1 d . . . . .
H1 H 0.484686 0.244799 0.638750 0.079 Uiso 1 1 calc R U . . .
C3 C 0.375000 0.375000 0.67577(15) 0.0413(6) Uani 1 2 d S T P . .
C2 C 0.42521(19) 0.32608(15) 0.51181(11) 0.0527(6) Uani 1 1 d . . . . .
H2A H 0.390446 0.261420 0.475412 0.063 Uiso 1 1 calc R U . . .
H2B H 0.510122 0.348753 0.482588 0.063 Uiso 1 1 calc R U . . .

loop_
_atom_site_aniso_label
_atom_site_aniso_U_11
_atom_site_aniso_U_22
_atom_site_aniso_U_33
_atom_site_aniso_U_23
_atom_site_aniso_U_13
_atom_site_aniso_U_12
O4 0.0728(12) 0.0520(10) 0.0362(9) 0.000 0.000 -0.0035(8)
N1 0.0881(12) 0.0679(10) 0.0411(9) 0.0059(6) 0.0066(7) 0.0356(8)
C3 0.0464(11) 0.0397(10) 0.0378(11) 0.000 0.000 -0.0055(8)
C2 0.0656(11) 0.0531(10) 0.0394(9) -0.0026(7) 0.0041(7) 0.0054(8)

loop_
_atom_type_symbol
_atom_type_description
_atom_type_scat_dispersion_real
_atom_type_scat_dispersion_imag
_atom_type_scat_source
C C 0.0181 0.0091 'International Tables Vol C Tables 4.2.6.8 and 6.1.1.4'
H H 0.0000 0.0000 'International Tables Vol C Tables 4.2.6.8 and 6.1.1.4'
N N 0.0311 0.0180 'International Tables Vol C Tables 4.2.6.8 and 6.1.1.4'
O O 0.0492 0.0322 'International Tables Vol C Tables 4.2.6.8 and 6.1.1.4'

loop_
_geom_angle_atom_site_label_1
_geom_angle_atom_site_label_2
_geom_angle_atom_site_label_3
_geom_angle
_geom_angle_site_symmetry_1
_geom_angle_site_symmetry_3
_geom_angle_publ_flag
C3 N1 C2 113.32(14) . . ?
C3 N1 H1 123.3 . . ?
C2 N1 H1 123.3 . . ?
O4 C3 N1 126.25(9) . 2 ?
O4 C3 N1 126.25(9) . . ?
N1 C3 N1 107.50(19) 2 . ?
N1 C2 C2 102.66(9) . 2 ?
N1 C2 H2A 111.2 . . ?
C2 C2 H2A 111.2 2 . ?
N1 C2 H2B 111.2 . . ?
C2 C2 H2B 111.2 2 . ?
H2A C2 H2B 109.1 . . ?

loop_
_geom_bond_atom_site_label_1
_geom_bond_atom_site_label_2
_geom_bond_distance
_geom_bond_site_symmetry_2
_geom_bond_publ_flag
O4 C3 1.230(3) . ?
N1 C3 1.3423(19) . ?
N1 C2 1.434(2) . ?
N1 H1 0.8600 . ?
C2 C2 1.530(3) 2 ?
C2 H2A 0.9700 . ?
C2 H2B 0.9700 . ?

loop_
_geom_torsion_atom_site_label_1
_geom_torsion_atom_site_label_2
_geom_torsion_atom_site_label_3
_geom_torsion_atom_site_label_4
_geom_torsion
_geom_torsion_site_symmetry_1
_geom_torsion_site_symmetry_2
_geom_torsion_site_symmetry_3
_geom_torsion_site_symmetry_4
_geom_torsion_publ_flag
C2 N1 C3 O4 -177.39(10) . . . . ?
C2 N1 C3 N1 2.61(10) . . . 2 ?
C3 N1 C2 C2 -6.2(2) . . . 2 ?
